data_4066723
loop_
_publ_author_name
'Riederer, Stephanie K. U.'
'Gigler, Peter'
'H\"ogerl, Manuel P.'
'Herdtweck, Eberhardt'
'Bechlars, Bettina'
'Herrmann, Wolfgang A.'
'K\"uhn, Fritz E.'

_publ_section_title
;
 Impact of Ligand Modification on Structures and Catalytic Activities of
 Chelating Bis-Carbene Rhodium(I) Complexes&#x2020;
;
_journal_issue 21
_journal_name_full Organometallics
_journal_page_first 5681
_journal_paper_doi 10.1021/om1005897
_journal_volume 29
_journal_year 2010
_chemical_formula_moiety '2(C28 H30 N4 Rh), C H2 Cl2, 2(F6 P)'
_chemical_formula_sum 'C57 H62 Cl2 F12 N8 P2 Rh2'
_chemical_formula_weight 1425.81
_chemical_name_systematic ?
_space_group_IT_number 2
_symmetry_cell_setting triclinic
_symmetry_Int_Tables_number 2
_symmetry_space_group_name_Hall '-P 1'
_symmetry_space_group_name_H-M 'P -1'
_atom_sites_solution_hydrogens geom
_atom_sites_solution_primary direct
_atom_sites_solution_secondary difmap
_cell_angle_alpha 93.656(2)
_cell_angle_beta 100.819(2)
_cell_angle_gamma 105.909(2)
_cell_formula_units_Z 1
_cell_length_a 10.2571(11)
_cell_length_b 11.1549(12)
_cell_length_c 13.746(2)
_cell_measurement_reflns_used 9980
_cell_measurement_temperature 123(1)
_cell_measurement_theta_max 25.42
_cell_measurement_theta_min 1.52
_cell_volume 1474.6(3)
_computing_cell_refinement 'SAINT (Bruker, 2008b)'
_computing_data_collection 'APEX II Control Software (Bruker, 2008a)'
_computing_data_reduction 'SAINT (Bruker, 2008b)'
_computing_molecular_graphics 'PLATON (Spek, 2008)'
_computing_publication_material 'PLATON (Spek, 2008)'
_computing_structure_refinement 'SHELXL97 (Sheldrick, 1998)'
_computing_structure_solution 'SIR97 (Altomare, 1999)'
_diffrn_ambient_temperature 123(1)
_diffrn_detector ' CCD plate '
_diffrn_detector_area_resol_mean 16
_diffrn_measured_fraction_theta_full 0.921
_diffrn_measured_fraction_theta_max 0.921
_diffrn_measurement_device ' \k-geometry diffractometer '
_diffrn_measurement_device_type ' Bruker APEX-II CCD '
_diffrn_measurement_method ' phi- and omega-rotation '
_diffrn_radiation_monochromator graphite
_diffrn_radiation_source 'rotating anode FR591'
_diffrn_radiation_type 'Mo K\a'
_diffrn_radiation_wavelength 0.71073
_diffrn_reflns_av_R_equivalents 0.0357
_diffrn_reflns_av_sigmaI/netI 0.0283
_diffrn_reflns_limit_h_max 12
_diffrn_reflns_limit_h_min -11
_diffrn_reflns_limit_k_max 13
_diffrn_reflns_limit_k_min -13
_diffrn_reflns_limit_l_max 16
_diffrn_reflns_limit_l_min -16
_diffrn_reflns_number 21061
_diffrn_reflns_theta_full 25.42
_diffrn_reflns_theta_max 25.42
_diffrn_reflns_theta_min 1.52
_diffrn_standards_decay_% 0
_exptl_absorpt_coefficient_mu 0.788
_exptl_absorpt_correction_T_max 0.9464
_exptl_absorpt_correction_T_min 0.7225
_exptl_absorpt_correction_type multi-scan
_exptl_absorpt_process_details 'SADABS, Bruker, 2008b'
_exptl_crystal_colour orange
_exptl_crystal_density_diffrn 1.606
_exptl_crystal_density_meas ?
_exptl_crystal_density_method none
_exptl_crystal_description fragment
_exptl_crystal_F_000 722
_exptl_crystal_size_max 0.61
_exptl_crystal_size_mid 0.30
_exptl_crystal_size_min 0.13
_refine_diff_density_max 1.048
_refine_diff_density_min -0.900
_refine_diff_density_rms 0.079
_refine_ls_extinction_method none
_refine_ls_goodness_of_fit_ref 1.069
_refine_ls_hydrogen_treatment constr
_refine_ls_matrix_type full
_refine_ls_number_parameters 379
_refine_ls_number_reflns 5035
_refine_ls_number_restraints 0
_refine_ls_restrained_S_all 1.069
_refine_ls_R_factor_all 0.0318
_refine_ls_R_factor_gt 0.0310
_refine_ls_shift/su_max 0.001
_refine_ls_shift/su_mean 0.000
_refine_ls_structure_factor_coef Fsqd
_refine_ls_weighting_details 'w=1/[\s^2^(Fo^2^)+(0.0429P)^2^+1.8927P] where P=(Fo^2^+2Fc^2^)/3'
_refine_ls_weighting_scheme sigma
_refine_ls_wR_factor_gt 0.0818
_refine_ls_wR_factor_ref 0.0826
_reflns_number_gt 4894
_reflns_number_total 5035
_reflns_threshold_expression I>2\s(I)
_cod_data_source_file om1005897_si_003.cif
_cod_data_source_block compound_im-3-2-Ph
_cod_depositor_comments
;
The following automatic conversions were performed:

'_symmetry_cell_setting' value 'Triclinic' changed to 'triclinic'
according to /home/saulius/struct/CIF-dictionaries/cif_core.dic
dictionary named 'cif_core.dic' version 2.4.1 from 2010-06-29.

Automatic conversion script
Id: cif_fix_values 1715 2011-07-08 13:25:40Z adriana 

The following automatic conversions were performed:

'_exptl_crystal_density_meas' value 'none' was changed to '?' - the
value is perceived as not measured.

Automatic conversion script
Id: cif_fix_values 3008 2015-01-20 13:52:24Z robertas 
;
_cod_database_code 4066723

loop_
_symmetry_equiv_pos_site_id
_symmetry_equiv_pos_as_xyz
1 x,y,z
2 -x,-y,-z

loop_
_atom_site_aniso_label
_atom_site_aniso_U_11
_atom_site_aniso_U_22
_atom_site_aniso_U_33
_atom_site_aniso_U_23
_atom_site_aniso_U_13
_atom_site_aniso_U_12
Rh1 0.0203(1) 0.0164(1) 0.0170(1) 0.0033(1) 0.0046(1) 0.0086(1)
N1 0.0240(11) 0.0159(9) 0.0207(10) 0.0038(8) 0.0056(8) 0.0081(9)
N2 0.0231(11) 0.0184(10) 0.0232(10) 0.0046(8) 0.0086(9) 0.0082(9)
N3 0.0222(11) 0.0171(10) 0.0226(10) 0.0033(8) 0.0029(8) 0.0081(9)
N4 0.0247(12) 0.0167(10) 0.0237(10) 0.0037(8) 0.0030(9) 0.0094(9)
C1 0.0330(15) 0.0304(14) 0.0241(13) 0.0102(11) 0.0066(11) 0.0206(13)
C2 0.0417(17) 0.0203(12) 0.0214(12) 0.0073(10) 0.0076(11) 0.0152(12)
C3 0.0457(18) 0.0252(14) 0.0308(14) 0.0082(11) 0.0163(13) 0.0069(13)
C4 0.0399(17) 0.0332(15) 0.0321(14) 0.0094(12) 0.0183(13) 0.0139(13)
C5 0.0340(15) 0.0293(13) 0.0198(12) 0.0045(10) 0.0089(11) 0.0171(12)
C6 0.0368(16) 0.0257(13) 0.0192(12) 0.0005(10) 0.0070(11) 0.0140(12)
C7 0.0355(17) 0.0373(16) 0.0251(13) -0.0027(11) 0.0006(12) 0.0093(14)
C8 0.0337(16) 0.0441(17) 0.0256(14) 0.0056(12) -0.0004(12) 0.0176(14)
C9 0.0244(13) 0.0148(11) 0.0211(12) 0.0056(9) 0.0058(10) 0.0067(10)
C10 0.0353(15) 0.0172(12) 0.0215(12) 0.0035(9) 0.0108(11) 0.0087(11)
C11 0.0319(15) 0.0184(12) 0.0266(13) 0.0057(10) 0.0144(11) 0.0102(11)
C12 0.0210(13) 0.0186(11) 0.0207(12) 0.0040(9) 0.0070(10) 0.0078(10)
C13 0.0252(14) 0.0251(13) 0.0282(13) 0.0044(10) -0.0004(11) 0.0129(12)
C14 0.0305(15) 0.0234(13) 0.0298(14) 0.0058(10) -0.0005(11) 0.0153(12)
C15 0.0236(13) 0.0183(12) 0.0243(12) 0.0021(9) 0.0008(10) 0.0069(11)
C16 0.0218(13) 0.0157(11) 0.0262(12) 0.0051(9) 0.0032(10) 0.0058(10)
C17 0.0210(13) 0.0239(12) 0.0235(12) 0.0071(10) 0.0077(10) 0.0068(11)
C18 0.0283(16) 0.0290(14) 0.0369(15) 0.0068(12) 0.0119(12) 0.0141(13)
C19 0.0258(15) 0.0465(18) 0.0407(17) 0.0112(14) 0.0071(12) 0.0178(14)
C20 0.0248(15) 0.0429(17) 0.0350(15) 0.0085(13) 0.0044(12) 0.0064(14)
C21 0.0338(17) 0.0279(14) 0.0352(15) 0.0050(12) 0.0057(12) 0.0022(13)
C22 0.0267(14) 0.0243(13) 0.0320(14) 0.0082(11) 0.0065(11) 0.0093(12)
C23 0.0265(14) 0.0157(11) 0.0222(12) 0.0058(9) 0.0043(10) 0.0073(11)
C24 0.0224(13) 0.0208(12) 0.0263(13) 0.0077(10) 0.0057(10) 0.0103(11)
C25 0.0315(15) 0.0225(12) 0.0244(13) 0.0050(10) 0.0071(11) 0.0136(12)
C26 0.0317(15) 0.0209(12) 0.0284(13) 0.0024(10) 0.0042(11) 0.0045(12)
C27 0.0235(14) 0.0291(14) 0.0336(14) 0.0064(11) 0.0084(11) 0.0061(12)
C28 0.0285(15) 0.0232(13) 0.0285(13) 0.0063(10) 0.0104(11) 0.0119(12)
Cl1 0.0994(13) 0.1223(15) 0.186(2) 0.0566(15) 0.0294(13) 0.0247(11)
C29 0.045(5) 0.134(9) 0.043(4) -0.003(5) 0.014(4) 0.036(5)
P1 0.0219(4) 0.0221(3) 0.0265(3) 0.0036(3) 0.0075(3) 0.0088(3)
F1 0.0235(8) 0.0260(8) 0.0349(8) 0.0042(6) 0.0033(6) 0.0028(7)
F2 0.0343(9) 0.0380(9) 0.0327(9) 0.0123(7) 0.0001(7) 0.0109(8)
F3 0.0266(8) 0.0219(7) 0.0372(9) 0.0015(6) 0.0105(7) 0.0087(7)
F4 0.0493(12) 0.0323(9) 0.0567(11) -0.0009(8) 0.0176(9) 0.0226(9)
F5 0.0516(11) 0.0376(9) 0.0276(8) 0.0086(7) 0.0113(8) 0.0106(8)
F6 0.0224(9) 0.0437(10) 0.0553(11) 0.0038(8) 0.0169(8) 0.0086(8)

loop_
_atom_site_label
_atom_site_type_symbol
_atom_site_thermal_displace_type
_atom_site_fract_x
_atom_site_fract_y
_atom_site_fract_z
_atom_site_occupancy
_atom_site_U_iso_or_equiv
_atom_site_calc_flag
_atom_site_refinement_flags
Rh1 Rh Uani 0.48136(2) 0.67258(2) 0.25148(1) 1.000 0.0171(1) . .
N1 N Uani 0.5379(2) 0.82169(19) 0.46383(15) 1.000 0.0196(6) . .
N2 N Uani 0.3211(2) 0.75330(19) 0.39811(15) 1.000 0.0205(6) . .
N3 N Uani 0.7187(2) 0.66563(19) 0.40538(15) 1.000 0.0204(6) . .
N4 N Uani 0.6183(2) 0.47183(19) 0.35138(15) 1.000 0.0213(6) . .
C1 C Uani 0.3444(3) 0.7575(3) 0.1488(2) 1.000 0.0265(8) . .
C2 C Uani 0.4788(3) 0.8366(2) 0.17303(19) 1.000 0.0262(8) . .
C3 C Uani 0.5841(3) 0.8507(3) 0.1078(2) 1.000 0.0333(9) . .
C4 C Uani 0.5898(3) 0.7264(3) 0.0576(2) 1.000 0.0327(9) . .
C5 C Uani 0.5615(3) 0.6206(3) 0.12184(19) 1.000 0.0256(8) . .
C6 C Uani 0.4322(3) 0.5383(3) 0.11838(19) 1.000 0.0262(8) . .
C7 C Uani 0.2961(3) 0.5404(3) 0.0553(2) 1.000 0.0340(9) . .
C8 C Uani 0.2789(3) 0.6720(3) 0.0511(2) 1.000 0.0341(9) . .
C9 C Uani 0.4481(3) 0.7549(2) 0.37930(18) 1.000 0.0196(7) . .
C10 C Uani 0.4681(3) 0.8596(2) 0.53163(19) 1.000 0.0238(8) . .
C11 C Uani 0.3327(3) 0.8171(2) 0.49068(19) 1.000 0.0238(8) . .
C12 C Uani 0.6052(3) 0.5889(2) 0.34050(18) 1.000 0.0193(7) . .
C13 C Uani 0.8004(3) 0.5994(2) 0.4551(2) 1.000 0.0258(8) . .
C14 C Uani 0.7379(3) 0.4779(3) 0.4211(2) 1.000 0.0272(8) . .
C15 C Uani 0.6905(3) 0.8584(2) 0.48704(19) 1.000 0.0225(7) . .
C16 C Uani 0.7542(3) 0.8030(2) 0.41234(19) 1.000 0.0213(7) . .
C17 C Uani 0.1879(3) 0.6875(2) 0.33544(18) 1.000 0.0222(7) . .
C18 C Uani 0.0895(3) 0.7503(3) 0.3127(2) 1.000 0.0294(9) . .
C19 C Uani -0.0392(3) 0.6862(3) 0.2521(2) 1.000 0.0359(10) . .
C20 C Uani -0.0669(3) 0.5606(3) 0.2164(2) 1.000 0.0350(9) . .
C21 C Uani 0.0320(3) 0.4987(3) 0.2400(2) 1.000 0.0339(9) . .
C22 C Uani 0.1607(3) 0.5616(3) 0.3004(2) 1.000 0.0270(8) . .
C23 C Uani 0.5334(3) 0.3560(2) 0.29285(18) 1.000 0.0212(7) . .
C24 C Uani 0.5980(3) 0.2856(2) 0.24279(19) 1.000 0.0221(7) . .
C25 C Uani 0.5193(3) 0.1720(2) 0.18698(19) 1.000 0.0247(8) . .
C26 C Uani 0.3772(3) 0.1301(2) 0.1806(2) 1.000 0.0280(8) . .
C27 C Uani 0.3135(3) 0.2014(3) 0.2310(2) 1.000 0.0286(8) . .
C28 C Uani 0.3913(3) 0.3143(2) 0.2883(2) 1.000 0.0251(8) . .
Cl1 Cl Uani 1.0160(2) 0.8849(2) 0.03789(19) 1.000 0.1359(9) . .
C29 C Uani 0.9510(9) 1.0073(11) 0.0350(6) 0.500 0.072(4) . .
P1 P Uani 0.91144(7) 0.13267(6) 0.32382(5) 1.000 0.0227(2) . .
F1 F Uani 0.75086(16) 0.06048(14) 0.31670(12) 1.000 0.0294(5) . .
F2 F Uani 0.94615(18) 0.09512(16) 0.43456(12) 1.000 0.0355(5) . .
F3 F Uani 0.88894(16) 0.25957(14) 0.37038(12) 1.000 0.0278(5) . .
F4 F Uani 0.9350(2) 0.00692(17) 0.27923(15) 1.000 0.0434(6) . .
F5 F Uani 0.8749(2) 0.17116(17) 0.21482(12) 1.000 0.0388(5) . .
F6 F Uani 1.07229(17) 0.20662(17) 0.33405(14) 1.000 0.0396(6) . .
H11 H Uiso 0.28870 0.75640 0.19700 1.000 0.0320 calc R
H21 H Uiso 0.50740 0.88640 0.23620 1.000 0.0310 calc R
H31 H Uiso 0.67700 0.89570 0.14890 1.000 0.0400 calc R
H32 H Uiso 0.56200 0.90330 0.05530 1.000 0.0400 calc R
H41 H Uiso 0.52060 0.70260 -0.00630 1.000 0.0390 calc R
H42 H Uiso 0.68270 0.73800 0.04240 1.000 0.0390 calc R
H51 H Uiso 0.63810 0.61010 0.16770 1.000 0.0310 calc R
H61 H Uiso 0.42870 0.47340 0.16030 1.000 0.0310 calc R
H71 H Uiso 0.21940 0.48790 0.08210 1.000 0.0410 calc R
H72 H Uiso 0.28790 0.50230 -0.01340 1.000 0.0410 calc R
H81 H Uiso 0.32170 0.71060 -0.00250 1.000 0.0410 calc R
H82 H Uiso 0.17880 0.66500 0.03390 1.000 0.0410 calc R
H101 H Uiso 0.50910 0.90700 0.59530 1.000 0.0290 calc R
H111 H Uiso 0.25880 0.82830 0.51930 1.000 0.0290 calc R
H131 H Uiso 0.88420 0.63320 0.50380 1.000 0.0310 calc R
H141 H Uiso 0.76950 0.40880 0.44100 1.000 0.0330 calc R
H151 H Uiso 0.72210 0.83330 0.55310 1.000 0.0270 calc R
H152 H Uiso 0.72570 0.95110 0.49240 1.000 0.0270 calc R
H161 H Uiso 0.72230 0.82710 0.34590 1.000 0.0260 calc R
H162 H Uiso 0.85630 0.83880 0.43120 1.000 0.0260 calc R
H181 H Uiso 0.10930 0.83600 0.33800 1.000 0.0350 calc R
H191 H Uiso -0.10770 0.72830 0.23540 1.000 0.0430 calc R
H201 H Uiso -0.15480 0.51690 0.17530 1.000 0.0420 calc R
H211 H Uiso 0.01210 0.41280 0.21490 1.000 0.0410 calc R
H221 H Uiso 0.22900 0.51930 0.31740 1.000 0.0320 calc R
H241 H Uiso 0.69520 0.31470 0.24660 1.000 0.0260 calc R
H251 H Uiso 0.56310 0.12280 0.15300 1.000 0.0300 calc R
H261 H Uiso 0.32370 0.05270 0.14190 1.000 0.0340 calc R
H271 H Uiso 0.21610 0.17280 0.22620 1.000 0.0340 calc R
H281 H Uiso 0.34800 0.36240 0.32400 1.000 0.0300 calc R
H291 H Uiso 0.84880 0.97160 0.02070 0.500 0.0870 calc .
H292 H Uiso 0.97850 1.05120 0.10380 0.500 0.0870 calc .

loop_
_atom_type_symbol
_atom_type_description
_atom_type_scat_dispersion_real
_atom_type_scat_dispersion_imag
_atom_type_scat_source
Rh Rh -1.1178 0.9187 'International Tables Vol C Tables 4.2.6.8 and 6.1.1.4'
P P 0.1023 0.0942 'International Tables Vol C Tables 4.2.6.8 and 6.1.1.4'
N N 0.0061 0.0033 'International Tables Vol C Tables 4.2.6.8 and 6.1.1.4'
F F 0.0171 0.0103 'International Tables Vol C Tables 4.2.6.8 and 6.1.1.4'
Cl Cl 0.1484 0.1585 'International Tables Vol C Tables 4.2.6.8 and 6.1.1.4'
H H 0.0000 0.0000 'International Tables Vol C Tables 4.2.6.8 and 6.1.1.4'
C C 0.0033 0.0016 'International Tables Vol C Tables 4.2.6.8 and 6.1.1.4'

loop_
_geom_angle_atom_site_label_1
_geom_angle_atom_site_label_2
_geom_angle_atom_site_label_3
_geom_angle
_geom_angle_site_symmetry_1
_geom_angle_site_symmetry_3
_geom_angle_publ_flag
C1 Rh1 C2 36.39(11) . . yes
C1 Rh1 C5 87.94(11) . . yes
C1 Rh1 C6 80.73(11) . . yes
C1 Rh1 C9 94.22(11) . . yes
C1 Rh1 C12 177.54(10) . . yes
C2 Rh1 C5 81.07(11) . . yes
C2 Rh1 C6 96.19(10) . . yes
C2 Rh1 C9 92.93(9) . . yes
C2 Rh1 C12 144.58(11) . . yes
C5 Rh1 C6 36.73(12) . . yes
C5 Rh1 C9 166.77(11) . . yes
C5 Rh1 C12 90.10(11) . . yes
C6 Rh1 C9 156.47(12) . . yes
C6 Rh1 C12 96.81(11) . . yes
C9 Rh1 C12 88.03(10) . . yes
C29 Cl1 C29 56.0(5) . 2_775 yes
F3 P1 F5 89.87(9) . . yes
F3 P1 F6 88.88(10) . . yes
F4 P1 F5 90.89(10) . . yes
F4 P1 F6 90.82(11) . . yes
F5 P1 F6 90.80(11) . . yes
F1 P1 F2 89.02(9) . . yes
F1 P1 F3 89.98(9) . . yes
F1 P1 F4 90.31(10) . . yes
F1 P1 F5 90.34(10) . . yes
F1 P1 F6 178.39(10) . . yes
F2 P1 F3 89.17(9) . . yes
F2 P1 F4 90.07(10) . . yes
F2 P1 F5 178.85(11) . . yes
F2 P1 F6 89.83(10) . . yes
F3 P1 F4 179.18(11) . . yes
C9 N1 C15 128.6(2) . . yes
C10 N1 C15 119.8(2) . . yes
C9 N1 C10 111.6(2) . . yes
C9 N2 C17 126.3(2) . . yes
C11 N2 C17 121.6(2) . . yes
C9 N2 C11 112.0(2) . . yes
C12 N3 C13 112.1(2) . . yes
C13 N3 C16 125.1(2) . . yes
C12 N3 C16 122.5(2) . . yes
C12 N4 C23 126.9(2) . . yes
C14 N4 C23 121.8(2) . . yes
C12 N4 C14 110.9(2) . . yes
Rh1 C1 C8 110.7(2) . . yes
Rh1 C1 C2 69.67(16) . . yes
C2 C1 C8 125.0(3) . . no
C1 C2 C3 125.7(2) . . no
Rh1 C2 C3 107.90(19) . . yes
Rh1 C2 C1 73.94(16) . . yes
C2 C3 C4 114.2(3) . . no
C3 C4 C5 112.8(2) . . no
Rh1 C5 C4 111.8(2) . . yes
C4 C5 C6 124.6(3) . . no
Rh1 C5 C6 70.45(17) . . yes
Rh1 C6 C5 72.82(17) . . yes
Rh1 C6 C7 108.6(2) . . yes
C5 C6 C7 126.9(3) . . no
C6 C7 C8 113.9(3) . . no
C1 C8 C7 113.0(2) . . no
Rh1 C9 N1 131.7(2) . . yes
N1 C9 N2 102.8(2) . . yes
Rh1 C9 N2 125.58(18) . . yes
N1 C10 C11 107.2(2) . . yes
N2 C11 C10 106.5(3) . . yes
Rh1 C12 N4 138.95(19) . . yes
N3 C12 N4 103.5(2) . . yes
Rh1 C12 N3 117.29(16) . . yes
N3 C13 C14 106.3(2) . . yes
N4 C14 C13 107.2(3) . . yes
N1 C15 C16 115.1(2) . . yes
N3 C16 C15 112.9(2) . . yes
N2 C17 C22 119.2(3) . . yes
N2 C17 C18 119.3(2) . . yes
C18 C17 C22 121.5(3) . . no
C17 C18 C19 119.1(3) . . no
C18 C19 C20 119.8(3) . . no
C19 C20 C21 120.6(3) . . no
C20 C21 C22 120.2(3) . . no
C17 C22 C21 118.9(3) . . no
N4 C23 C28 121.2(2) . . yes
C24 C23 C28 121.0(2) . . no
N4 C23 C24 117.9(3) . . yes
C23 C24 C25 119.3(3) . . no
C24 C25 C26 120.4(3) . . no
C25 C26 C27 119.9(2) . . no
C26 C27 C28 120.4(3) . . no
C23 C28 C27 119.1(3) . . no
C2 C1 H11 118.00 . . no
C8 C1 H11 117.00 . . no
Rh1 C1 H11 90.00 . . no
Rh1 C2 H21 88.00 . . no
C3 C2 H21 117.00 . . no
C1 C2 H21 117.00 . . no
C2 C3 H31 109.00 . . no
C4 C3 H31 109.00 . . no
C4 C3 H32 109.00 . . no
H31 C3 H32 108.00 . . no
C2 C3 H32 109.00 . . no
C3 C4 H42 109.00 . . no
C5 C4 H41 109.00 . . no
C3 C4 H41 109.00 . . no
H41 C4 H42 108.00 . . no
C5 C4 H42 109.00 . . no
C6 C5 H51 118.00 . . no
Rh1 C5 H51 88.00 . . no
C4 C5 H51 118.00 . . no
Rh1 C6 H61 89.00 . . no
C5 C6 H61 117.00 . . no
C7 C6 H61 117.00 . . no
C6 C7 H72 109.00 . . no
H71 C7 H72 108.00 . . no
C8 C7 H71 109.00 . . no
C8 C7 H72 109.00 . . no
C6 C7 H71 109.00 . . no
C7 C8 H82 109.00 . . no
C7 C8 H81 109.00 . . no
C1 C8 H82 109.00 . . no
H81 C8 H82 108.00 . . no
C1 C8 H81 109.00 . . no
C11 C10 H101 126.00 . . no
N1 C10 H101 126.00 . . no
N2 C11 H111 127.00 . . no
C10 C11 H111 127.00 . . no
C14 C13 H131 127.00 . . no
N3 C13 H131 127.00 . . no
N4 C14 H141 126.00 . . no
C13 C14 H141 126.00 . . no
N1 C15 H152 108.00 . . no
C16 C15 H151 109.00 . . no
C16 C15 H152 108.00 . . no
H151 C15 H152 107.00 . . no
N1 C15 H151 108.00 . . no
C15 C16 H162 109.00 . . no
N3 C16 H162 109.00 . . no
N3 C16 H161 109.00 . . no
C15 C16 H161 109.00 . . no
H161 C16 H162 108.00 . . no
C17 C18 H181 120.00 . . no
C19 C18 H181 120.00 . . no
C20 C19 H191 120.00 . . no
C18 C19 H191 120.00 . . no
C21 C20 H201 120.00 . . no
C19 C20 H201 120.00 . . no
C22 C21 H211 120.00 . . no
C20 C21 H211 120.00 . . no
C21 C22 H221 121.00 . . no
C17 C22 H221 121.00 . . no
C23 C24 H241 120.00 . . no
C25 C24 H241 120.00 . . no
C24 C25 H251 120.00 . . no
C26 C25 H251 120.00 . . no
C27 C26 H261 120.00 . . no
C25 C26 H261 120.00 . . no
C26 C27 H271 120.00 . . no
C28 C27 H271 120.00 . . no
C23 C28 H281 120.00 . . no
C27 C28 H281 120.00 . . no
Cl1 C29 Cl1 124.0(6) . 2_775 yes
Cl1 C29 H291 106.00 . . no
Cl1 C29 H292 106.00 . . no
H291 C29 H292 107.00 . . no
Cl1 C29 H291 106.00 2_775 . no
Cl1 C29 H292 106.00 2_775 . no

loop_
_geom_bond_atom_site_label_1
_geom_bond_atom_site_label_2
_geom_bond_distance
_geom_bond_site_symmetry_2
_geom_bond_publ_flag
Rh1 C1 2.240(3) . yes
Rh1 C2 2.186(2) . yes
Rh1 C5 2.206(3) . yes
Rh1 C6 2.176(3) . yes
Rh1 C9 2.059(3) . yes
Rh1 C12 2.048(3) . yes
Cl1 C29 1.619(11) 2_775 yes
Cl1 C29 1.675(11) . yes
P1 F3 1.6080(17) . yes
P1 F2 1.6059(18) . yes
P1 F6 1.605(2) . yes
P1 F1 1.6041(18) . yes
P1 F5 1.5904(18) . yes
P1 F4 1.592(2) . yes
N1 C10 1.388(4) . yes
N1 C15 1.471(4) . yes
N1 C9 1.366(3) . yes
N2 C17 1.441(3) . yes
N2 C11 1.386(3) . yes
N2 C9 1.371(4) . yes
N3 C13 1.380(3) . yes
N3 C16 1.467(3) . yes
N3 C12 1.360(3) . yes
N4 C14 1.390(4) . yes
N4 C23 1.436(3) . yes
N4 C12 1.364(3) . yes
C1 C8 1.520(4) . no
C1 C2 1.383(4) . no
C2 C3 1.511(4) . no
C3 C4 1.530(4) . no
C4 C5 1.516(4) . no
C5 C6 1.381(5) . no
C6 C7 1.506(4) . no
C7 C8 1.529(5) . no
C10 C11 1.335(4) . no
C13 C14 1.340(4) . no
C15 C16 1.502(4) . no
C17 C22 1.390(4) . no
C17 C18 1.380(4) . no
C18 C19 1.393(4) . no
C19 C20 1.388(4) . no
C20 C21 1.378(5) . no
C21 C22 1.390(4) . no
C23 C28 1.391(4) . no
C23 C24 1.385(4) . no
C24 C25 1.389(3) . no
C25 C26 1.387(4) . no
C26 C27 1.387(4) . no
C27 C28 1.389(4) . no
C1 H11 0.9500 . no
C2 H21 0.9500 . no
C3 H31 0.9900 . no
C3 H32 0.9900 . no
C4 H41 0.9900 . no
C4 H42 0.9900 . no
C5 H51 0.9500 . no
C6 H61 0.9500 . no
C7 H72 0.9900 . no
C7 H71 0.9900 . no
C8 H82 0.9900 . no
C8 H81 0.9900 . no
C10 H101 0.9500 . no
C11 H111 0.9500 . no
C13 H131 0.9500 . no
C14 H141 0.9500 . no
C15 H152 0.9900 . no
C15 H151 0.9900 . no
C16 H161 0.9900 . no
C16 H162 0.9900 . no
C18 H181 0.9500 . no
C19 H191 0.9500 . no
C20 H201 0.9500 . no
C21 H211 0.9500 . no
C22 H221 0.9500 . no
C24 H241 0.9500 . no
C25 H251 0.9500 . no
C26 H261 0.9500 . no
C27 H271 0.9500 . no
C28 H281 0.9500 . no
C29 H292 0.9900 . no
C29 H291 0.9900 . no
